data_7238907
loop_
_publ_author_name
'Panja, Anangamohan'

_publ_section_title
;
 A series of tetrabromocatecholate chelated cobalt(iii) complexes with
 various N-donor ancillary ligands: syntheses, crystal structures,
 co-crystallization, thermally induced valence tautomerism and
 electrochemical studies
;
_journal_issue 15
_journal_name_full 'RSC Advances'
_journal_page_first 4954
_journal_paper_doi 10.1039/c3ra22897e
_journal_volume 3
_journal_year 2013
_chemical_formula_sum 'C20 H33 Br8 Cl2 Co2 N8 O12.5'
_chemical_formula_weight 1413.58
_space_group_IT_number 18
_space_group_name_Hall 'P 2 2ab'
_space_group_name_H-M_alt 'P 21 21 2'
_symmetry_cell_setting orthorhombic
_symmetry_space_group_name_H-M 'P 21 21 2'
_atom_sites_solution_hydrogens geom
_atom_sites_solution_primary direct
_atom_sites_solution_secondary difmap
_audit_creation_method SHELXL-97
_cell_angle_alpha 90.00
_cell_angle_beta 90.00
_cell_angle_gamma 90.00
_cell_formula_units_Z 4
_cell_length_a 15.5601(6)
_cell_length_b 28.2409(10)
_cell_length_c 8.9927(3)
_cell_measurement_reflns_used 80659
_cell_measurement_temperature 298(2)
_cell_measurement_theta_max 27.48
_cell_measurement_theta_min 1.0
_cell_volume 3951.7(2)
_computing_cell_refinement 'HKL Scalepack (Otwinowski & Minor 1997)'
_computing_data_collection 'KappaCCD Server Software (Nonius, 1997)'
_computing_data_reduction 'HKL Denzo and Scalepack (Otwinowski & Minor 1997)'
_computing_molecular_graphics 'ORTEP-3 (Farrugia, 1997) and Mercury (CCDC)'
_computing_publication_material 'shelxl-97 (Sheldrick, 1997)'
_computing_structure_refinement 'SHELXL-97 (Sheldrick, 1997)'
_computing_structure_solution 'Shelxs-97 (Sheldrick, 1990)'
_diffrn_ambient_temperature 298(2)
_diffrn_detector_area_resol_mean 9
_diffrn_measured_fraction_theta_full 0.985
_diffrn_measured_fraction_theta_max 0.985
_diffrn_measurement_device '95mm CCD camera on \k-goniostat'
_diffrn_measurement_device_type KappaCCD
_diffrn_measurement_method CCD
_diffrn_radiation_monochromator 'horizonally mounted graphite crystal'
_diffrn_radiation_source 'fine-focus sealed tube'
_diffrn_radiation_type MoK\a
_diffrn_radiation_wavelength 0.71073
_diffrn_reflns_av_R_equivalents 0.0377
_diffrn_reflns_av_sigmaI/netI 0.0571
_diffrn_reflns_limit_h_max 18
_diffrn_reflns_limit_h_min -20
_diffrn_reflns_limit_k_max 28
_diffrn_reflns_limit_k_min -36
_diffrn_reflns_limit_l_max 7
_diffrn_reflns_limit_l_min -11
_diffrn_reflns_number 14873
_diffrn_reflns_theta_full 27.45
_diffrn_reflns_theta_max 27.45
_diffrn_reflns_theta_min 2.26
_exptl_absorpt_coefficient_mu 9.129
_exptl_absorpt_correction_T_max 0.2903
_exptl_absorpt_correction_T_min 0.1704
_exptl_absorpt_correction_type empirical
_exptl_absorpt_process_details scalepack
_exptl_crystal_colour dark-blue
_exptl_crystal_density_diffrn 2.376
_exptl_crystal_density_method 'not measured'
_exptl_crystal_description Block
_exptl_crystal_F_000 2708
_exptl_crystal_size_max 0.30
_exptl_crystal_size_mid 0.20
_exptl_crystal_size_min 0.18
_refine_diff_density_max 1.614
_refine_diff_density_min -1.317
_refine_diff_density_rms 0.212
_refine_ls_abs_structure_details 'Flack H D (1983), Acta Cryst. A39, 876-881'
_refine_ls_abs_structure_Flack 0.22(2)
_refine_ls_extinction_coef none
_refine_ls_extinction_method none
_refine_ls_goodness_of_fit_ref 1.093
_refine_ls_hydrogen_treatment mixed
_refine_ls_matrix_type full
_refine_ls_number_parameters 461
_refine_ls_number_reflns 8705
_refine_ls_number_restraints 15
_refine_ls_restrained_S_all 1.092
_refine_ls_R_factor_all 0.0795
_refine_ls_R_factor_gt 0.0652
_refine_ls_shift/su_max 0.001
_refine_ls_shift/su_mean 0.000
_refine_ls_structure_factor_coef Fsqd
_refine_ls_weighting_details 'calc w=1/[\s^2^(Fo^2^)+(0.0514P)^2^+57.9128P] where P=(Fo^2^+2Fc^2^)/3'
_refine_ls_weighting_scheme calc
_refine_ls_wR_factor_gt 0.1518
_refine_ls_wR_factor_ref 0.1585
_reflns_number_gt 7335
_reflns_number_total 8705
_reflns_threshold_expression >2sigma(I)
_cod_data_source_file c3ra22897e.txt
_cod_data_source_block Complex1
_cod_depositor_comments
;
The following automatic conversions were performed:

data item '_symmetry_cell_setting' value 'Orthorhombic' was changed
to 'orthorhombic' in accordance with the
/home/saulius/struct/COD-crude-data/automatic-downloads/DataCite-retrospective/RSC/depositions/lib/dictionaries/cif_core.dic
dictionary named 'cif_core.dic' version 2.4.2 last updated on
2011-04-26.

Automatic conversion script
Id: cif_fix_values 6909 2019-04-08 15:41:33Z antanas 
;
_cod_original_sg_symbol_H-M P21212
_cod_original_formula_sum 'C20 H33 Br8 Cl2 Co2 N8 O12.50'
_cod_database_code 7238907

loop_
_symmetry_equiv_pos_as_xyz
'x, y, z'
'-x, -y, z'
'x+1/2, -y+1/2, -z'
'-x+1/2, y+1/2, -z'

loop_
_atom_site_label
_atom_site_type_symbol
_atom_site_fract_x
_atom_site_fract_y
_atom_site_fract_z
_atom_site_U_iso_or_equiv
_atom_site_adp_type
_atom_site_occupancy
_atom_site_symmetry_multiplicity
_atom_site_calc_flag
_atom_site_refinement_flags
_atom_site_disorder_assembly
_atom_site_disorder_group
Br8 Br 0.26804(8) 0.30163(5) 0.77099(15) 0.0313(3) Uani 1 1 d . . .
Br2 Br 0.37346(9) 0.45767(5) 1.62976(16) 0.0340(3) Uani 1 1 d . . .
Br4 Br 0.27948(8) 0.29916(5) 1.26403(14) 0.0308(3) Uani 1 1 d . . .
Br5 Br 0.38153(9) 0.48037(5) 1.19339(15) 0.0339(3) Uani 1 1 d . . .
Br1 Br 0.16405(9) 0.48046(5) 1.67461(16) 0.0357(3) Uani 1 1 d . . .
Br7 Br 0.11644(8) 0.36687(5) 0.93057(15) 0.0329(3) Uani 1 1 d . . .
Br3 Br 0.43161(8) 0.36548(5) 1.42478(15) 0.0325(3) Uani 1 1 d . . .
Br6 Br 0.17376(9) 0.46061(5) 1.13126(17) 0.0376(3) Uani 1 1 d . . .
Co1 Co -0.00516(10) 0.35858(6) 1.42136(19) 0.0242(3) Uani 1 1 d . . .
Co2 Co 0.55270(10) 0.36263(6) 0.9227(2) 0.0271(4) Uani 1 1 d . . .
O2 O 0.0561(6) 0.4078(3) 1.5179(11) 0.036(2) Uani 1 1 d . . .
O1 O 0.1004(5) 0.3355(3) 1.3486(10) 0.030(2) Uani 1 1 d . . .
O3 O 0.4458(5) 0.3405(3) 0.8453(9) 0.0283(19) Uani 1 1 d . . .
C16 C 0.2979(8) 0.3553(4) 0.8899(13) 0.022(3) Uani 1 1 d . . .
O4 O 0.4923(6) 0.4118(3) 1.0158(11) 0.032(2) Uani 1 1 d . . .
N4 N -0.0636(6) 0.3056(4) 1.3272(11) 0.025(2) Uani 1 1 d . . .
H4A H -0.1221 0.3104 1.3288 0.030 Uiso 1 1 calc R . .
H4B H -0.0463 0.3028 1.2298 0.030 Uiso 1 1 calc R . .
N6 N 0.6603(7) 0.3913(4) 1.0011(14) 0.040(3) Uani 1 1 d . . .
H6A H 0.6504 0.4035 1.0946 0.048 Uiso 1 1 calc R . .
H6B H 0.7021 0.3684 1.0088 0.048 Uiso 1 1 calc R . .
N5 N 0.5742(7) 0.4018(4) 0.7458(13) 0.034(2) Uani 1 1 d . . .
H5A H 0.5612 0.3847 0.6616 0.040 Uiso 1 1 calc R . .
H5B H 0.5391 0.4280 0.7482 0.040 Uiso 1 1 calc R . .
N2 N -0.1105(7) 0.3883(4) 1.4947(12) 0.028(2) Uani 1 1 d . . .
H2A H -0.1496 0.3654 1.5212 0.034 Uiso 1 1 calc R . .
H2B H -0.0985 0.4063 1.5773 0.034 Uiso 1 1 calc R . .
N1 N -0.0165(7) 0.3996(3) 1.2477(13) 0.031(2) Uani 1 1 d . . .
H1A H 0.0365 0.4108 1.2193 0.037 Uiso 1 1 calc R . .
H1B H -0.0398 0.3830 1.1695 0.037 Uiso 1 1 calc R . .
N3 N 0.0062(7) 0.3172(4) 1.5955(12) 0.033(3) Uani 1 1 d . . .
H3A H 0.0627 0.3082 1.6068 0.040 Uiso 1 1 calc R . .
H3B H -0.0104 0.3332 1.6798 0.040 Uiso 1 1 calc R . .
C3 C 0.2020(9) 0.4285(4) 1.5579(15) 0.031(3) Uani 1 1 d . . .
N8 N 0.6109(7) 0.3074(4) 0.8312(13) 0.035(3) Uani 1 1 d . . .
H8A H 0.5892 0.3022 0.7374 0.042 Uiso 1 1 calc R . .
H8B H 0.6688 0.3133 0.8229 0.042 Uiso 1 1 calc R . .
C14 C 0.2566(8) 0.4216(4) 1.0475(13) 0.022(3) Uani 1 1 d . . .
C13 C 0.3437(8) 0.4313(4) 1.0634(13) 0.023(2) Uani 1 1 d . . .
N7 N 0.5360(8) 0.3215(4) 1.0950(11) 0.036(3) Uani 1 1 d . . .
H7A H 0.5619 0.3348 1.1769 0.043 Uiso 1 1 calc R . .
H7B H 0.4781 0.3187 1.1147 0.043 Uiso 1 1 calc R . .
C4 C 0.2902(8) 0.4186(5) 1.5322(15) 0.030(3) Uani 1 1 d . . .
C8 C -0.1478(9) 0.4194(6) 1.3729(19) 0.046(4) Uani 1 1 d . . .
H8C H -0.1850 0.4004 1.3061 0.056 Uiso 1 1 calc R . .
H8D H -0.1825 0.4452 1.4165 0.056 Uiso 1 1 calc R . .
C10 C -0.0412(8) 0.2614(4) 1.4118(14) 0.029(3) Uani 1 1 d . . .
H10A H 0.0177 0.2506 1.3871 0.035 Uiso 1 1 calc R . .
H10B H -0.0822 0.2356 1.3889 0.035 Uiso 1 1 calc R . .
C12 C 0.4071(8) 0.4034(5) 0.9986(15) 0.030(3) Uani 1 1 d . . .
C11 C 0.3861(8) 0.3649(4) 0.9054(12) 0.023(2) Uani 1 1 d . . .
C6 C 0.2529(7) 0.3512(4) 1.3848(13) 0.023(3) Uani 1 1 d . . .
C2 C 0.1380(8) 0.4002(4) 1.4970(14) 0.026(3) Uani 1 1 d . . .
C1 C 0.1653(8) 0.3600(5) 1.4096(17) 0.034(3) Uani 1 1 d . . .
C9 C -0.0473(8) 0.2757(4) 1.5753(18) 0.036(3) Uani 1 1 d . . .
H9A H -0.1076 0.2830 1.6017 0.043 Uiso 1 1 calc R . .
H9B H -0.0270 0.2496 1.6397 0.043 Uiso 1 1 calc R . .
C17 C 0.6665(10) 0.4173(5) 0.7398(18) 0.045(4) Uani 1 1 d . . .
H17A H 0.6731 0.4456 0.6756 0.055 Uiso 1 1 calc R . .
H17B H 0.7035 0.3916 0.7009 0.055 Uiso 1 1 calc R . .
C7 C -0.0730(10) 0.4392(5) 1.289(2) 0.050(4) Uani 1 1 d . . .
H7C H -0.0933 0.4557 1.1980 0.060 Uiso 1 1 calc R . .
H7D H -0.0413 0.4622 1.3510 0.060 Uiso 1 1 calc R . .
C18 C 0.6899(10) 0.4291(7) 0.903(2) 0.062(5) Uani 1 1 d . . .
H18A H 0.7530 0.4326 0.9121 0.074 Uiso 1 1 calc R . .
H18B H 0.6628 0.4594 0.9319 0.074 Uiso 1 1 calc R . .
C19 C 0.5735(18) 0.2729(8) 1.068(2) 0.092(5) Uani 1 1 d . . .
H19A H 0.6243 0.2684 1.1324 0.110 Uiso 1 1 calc R . .
H19B H 0.5304 0.2485 1.0947 0.110 Uiso 1 1 calc R . .
C20 C 0.5975(17) 0.2667(6) 0.921(2) 0.085(4) Uani 1 1 d . . .
H20A H 0.5527 0.2472 0.8719 0.102 Uiso 1 1 calc R . .
H20B H 0.6512 0.2480 0.9196 0.102 Uiso 1 1 calc R . .
Cl2 Cl 0.6795(2) 0.31931(16) 1.4219(4) 0.0477(9) Uani 1 1 d . . .
Cl1 Cl -0.1342(2) 0.33188(18) 1.9335(4) 0.0498(10) Uani 1 1 d D . .
O5 O -0.1599(12) 0.3589(9) 2.0584(17) 0.139(5) Uani 1 1 d . A .
O9 O 0.7390(12) 0.3224(7) 1.533(2) 0.116 Uani 1 1 d . . .
O10 O 0.7350(11) 0.3165(7) 1.302(2) 0.105(3) Uani 1 1 d . . .
O6 O -0.0582(8) 0.3137(8) 1.9603(16) 0.103(3) Uani 1 1 d . A 1
O7 O -0.1169(18) 0.3637(10) 1.8043(18) 0.162(8) Uani 1 1 d . A .
O8 O -0.2062(12) 0.3084(8) 1.890(3) 0.164 Uani 1 1 d D A 2
O11 O 0.6396(15) 0.3594(7) 1.379(2) 0.147(8) Uani 1 1 d . . .
O12 O 0.6317(11) 0.2789(6) 1.440(2) 0.113 Uani 1 1 d . . .
O13 O 0.5000 0.5000 0.865(2) 0.053(4) Uani 1 2 d SD . .
C5 C 0.3103(8) 0.3798(4) 1.4539(13) 0.024(3) Uani 1 1 d U . .
C15 C 0.2317(8) 0.3818(4) 0.9569(14) 0.027(3) Uani 1 1 d U . .
H13O H 0.484(12) 0.477(4) 0.921(16) 0.07(6) Uiso 1 1 d D . .

loop_
_atom_site_aniso_label
_atom_site_aniso_U_11
_atom_site_aniso_U_22
_atom_site_aniso_U_33
_atom_site_aniso_U_23
_atom_site_aniso_U_13
_atom_site_aniso_U_12
Br8 0.0252(6) 0.0332(7) 0.0355(7) -0.0120(6) 0.0051(5) -0.0059(5)
Br2 0.0288(6) 0.0306(7) 0.0426(7) -0.0021(6) -0.0114(6) -0.0071(5)
Br4 0.0224(6) 0.0365(7) 0.0335(6) -0.0080(6) -0.0049(5) 0.0056(5)
Br5 0.0408(7) 0.0229(6) 0.0381(7) -0.0065(5) 0.0050(6) -0.0027(5)
Br1 0.0382(7) 0.0257(6) 0.0432(7) -0.0075(6) -0.0003(6) -0.0029(6)
Br7 0.0215(6) 0.0389(7) 0.0383(7) -0.0040(6) 0.0046(5) -0.0008(5)
Br3 0.0194(6) 0.0425(7) 0.0355(7) -0.0028(6) -0.0037(5) -0.0010(5)
Br6 0.0332(7) 0.0274(6) 0.0522(8) -0.0046(6) 0.0151(6) 0.0047(6)
Co1 0.0184(7) 0.0230(8) 0.0313(8) -0.0043(7) -0.0004(7) -0.0022(6)
Co2 0.0200(8) 0.0292(9) 0.0321(9) -0.0052(8) 0.0029(7) -0.0026(7)
O2 0.029(5) 0.035(5) 0.043(5) -0.013(4) 0.009(4) -0.009(4)
O1 0.015(4) 0.033(5) 0.040(5) -0.009(4) -0.007(4) 0.003(4)
O3 0.024(4) 0.029(4) 0.031(5) -0.014(4) 0.005(4) -0.001(4)
C16 0.032(7) 0.016(5) 0.019(5) -0.002(4) 0.006(5) -0.007(5)
O4 0.025(4) 0.024(4) 0.049(6) -0.017(4) 0.012(4) 0.005(3)
N4 0.021(5) 0.030(5) 0.025(5) -0.012(4) -0.012(4) 0.004(4)
N6 0.020(5) 0.049(7) 0.050(7) -0.011(6) 0.000(5) -0.004(5)
N5 0.034(6) 0.031(6) 0.035(6) -0.006(5) -0.005(5) 0.005(5)
N2 0.029(6) 0.023(5) 0.032(6) -0.007(4) 0.003(5) 0.008(4)
N1 0.025(5) 0.023(5) 0.045(6) 0.010(5) 0.013(5) -0.002(4)
N3 0.029(6) 0.035(6) 0.035(6) 0.000(5) -0.010(5) -0.003(5)
C3 0.031(7) 0.025(6) 0.038(8) -0.008(6) 0.018(6) -0.017(5)
N8 0.028(6) 0.029(6) 0.049(7) 0.006(5) 0.014(5) 0.006(5)
C14 0.024(6) 0.020(6) 0.023(6) 0.003(5) 0.014(5) 0.000(5)
C13 0.029(6) 0.019(5) 0.022(6) 0.005(5) 0.001(5) 0.006(5)
N7 0.041(6) 0.052(7) 0.014(5) -0.003(5) -0.001(4) -0.013(6)
C4 0.024(6) 0.030(6) 0.037(7) -0.004(6) -0.001(5) -0.004(5)
C8 0.021(7) 0.053(9) 0.065(10) -0.008(8) -0.002(7) 0.007(6)
C10 0.034(7) 0.024(6) 0.030(6) -0.007(5) -0.010(5) 0.009(5)
C12 0.022(6) 0.035(7) 0.033(7) 0.000(6) 0.006(5) -0.009(5)
C11 0.027(6) 0.020 0.022(5) -0.012(5) 0.008(5) -0.003(5)
C6 0.017(5) 0.032(6) 0.021(6) -0.009(5) 0.009(4) -0.006(5)
C2 0.029(6) 0.024(6) 0.026(6) -0.003(5) -0.004(5) -0.010(5)
C1 0.019(6) 0.029(7) 0.054(9) 0.004(6) 0.012(6) 0.001(5)
C9 0.020(6) 0.026(7) 0.062(9) 0.010(6) -0.010(6) -0.003(5)
C17 0.047(9) 0.033(7) 0.056(10) -0.002(7) 0.015(8) -0.001(6)
C7 0.035(8) 0.035(8) 0.079(12) 0.018(8) -0.002(8) 0.005(6)
C18 0.022(7) 0.075(13) 0.089(14) -0.003(10) -0.018(8) -0.015(8)
C19 0.141 0.070(14) 0.064(13) -0.007(11) 0.055(13) -0.013(14)
C20 0.150 0.041(9) 0.065(11) 0.021(8) 0.079(11) 0.039(11)
Cl2 0.0260(16) 0.075(3) 0.0420(19) -0.0105(19) 0.0075(15) -0.0034(17)
Cl1 0.0163(14) 0.105(3) 0.0275(17) -0.0052(19) -0.0063(13) 0.0132(17)
O5 0.116(14) 0.247 0.054(9) -0.051(12) -0.020(9) 0.097(14)
O9 0.114 0.118 0.115 0.053(9) -0.063(8) -0.059(9)
O10 0.076(10) 0.118 0.123 -0.016(11) 0.058(9) -0.025(9)
O6 0.037(7) 0.203 0.068(9) 0.019(11) -0.001(6) 0.008(10)
O7 0.229 0.20(2) 0.053(10) 0.023(12) 0.049(13) 0.08(2)
O8 0.151 0.157 0.184 -0.086(14) -0.052(16) 0.045(16)
O11 0.17(2) 0.130(16) 0.140 -0.012(14) -0.102(13) 0.078(15)
O12 0.110 0.111 0.119 0.046(9) -0.022(11) -0.080(7)
O13 0.044(9) 0.063(12) 0.052(10) 0.000 0.000 0.008(8)
C5 0.023(3) 0.024(3) 0.024(3) 0.0000(10) 0.0001(10) 0.0004(10)
C15 0.027(3) 0.027(3) 0.027(3) 0.0004(10) 0.0008(10) 0.0008(10)

loop_
_atom_type_symbol
_atom_type_description
_atom_type_scat_dispersion_real
_atom_type_scat_dispersion_imag
_atom_type_scat_source
C C 0.0033 0.0016 'International Tables Vol C Tables 4.2.6.8 and 6.1.1.4'
H H 0.0000 0.0000 'International Tables Vol C Tables 4.2.6.8 and 6.1.1.4'
N N 0.0061 0.0033 'International Tables Vol C Tables 4.2.6.8 and 6.1.1.4'
Co Co 0.3494 0.9721 'International Tables Vol C Tables 4.2.6.8 and 6.1.1.4'
Br Br -0.2901 2.4595 'International Tables Vol C Tables 4.2.6.8 and 6.1.1.4'
Cl Cl 0.1484 0.1585 'International Tables Vol C Tables 4.2.6.8 and 6.1.1.4'
O O 0.0106 0.0060 'International Tables Vol C Tables 4.2.6.8 and 6.1.1.4'

loop_
_geom_angle_atom_site_label_1
_geom_angle_atom_site_label_2
_geom_angle_atom_site_label_3
_geom_angle
O1 Co1 O2 88.5(4)
O1 Co1 N4 89.5(4)
O2 Co1 N4 176.8(4)
O1 Co1 N1 90.4(4)
O2 Co1 N1 88.7(5)
N4 Co1 N1 93.8(4)
O1 Co1 N2 174.8(4)
O2 Co1 N2 87.3(4)
N4 Co1 N2 94.9(4)
N1 Co1 N2 86.5(4)
O1 Co1 N3 89.6(4)
O2 Co1 N3 91.5(4)
N4 Co1 N3 86.1(4)
N1 Co1 N3 179.8(5)
N2 Co1 N3 93.6(5)
O4 Co2 O3 88.2(4)
O4 Co2 N7 91.1(5)
O3 Co2 N7 88.7(4)
O4 Co2 N5 91.7(4)
O3 Co2 N5 92.2(4)
N7 Co2 N5 177.1(5)
O4 Co2 N8 175.9(4)
O3 Co2 N8 89.4(4)
N7 Co2 N8 85.5(5)
N5 Co2 N8 91.7(5)
O4 Co2 N6 87.8(5)
O3 Co2 N6 175.1(5)
N7 Co2 N6 94.2(5)
N5 Co2 N6 85.1(5)
N8 Co2 N6 94.8(5)
C2 O2 Co1 107.7(7)
C1 O1 Co1 109.6(8)
C11 O3 Co2 107.6(7)
C11 C16 C15 124.6(11)
C11 C16 Br8 116.5(9)
C15 C16 Br8 118.9(9)
C12 O4 Co2 107.9(8)
C10 N4 Co1 108.1(7)
C18 N6 Co2 110.4(9)
C17 N5 Co2 110.8(9)
C8 N2 Co1 109.0(8)
C7 N1 Co1 107.8(9)
C9 N3 Co1 109.3(9)
C2 C3 C4 121.0(12)
C2 C3 Br1 116.1(10)
C4 C3 Br1 122.9(10)
C20 N8 Co2 109.6(9)
C13 C14 C15 118.2(11)
C13 C14 Br6 121.2(9)
C15 C14 Br6 120.4(9)
C14 C13 C12 122.5(11)
C14 C13 Br5 120.5(9)
C12 C13 Br5 116.7(9)
C19 N7 Co2 111.1(10)
C5 C4 C3 118.2(12)
C5 C4 Br2 123.6(10)
C3 C4 Br2 117.8(10)
C7 C8 N2 106.5(11)
N4 C10 C9 104.6(9)
O4 C12 C13 123.1(11)
O4 C12 C11 115.5(11)
C13 C12 C11 121.4(12)
O3 C11 C16 124.3(10)
O3 C11 C12 119.9(11)
C16 C11 C12 115.8(11)
C5 C6 C1 117.6(12)
C5 C6 Br4 126.0(9)
C1 C6 Br4 116.4(9)
O2 C2 C3 123.2(12)
O2 C2 C1 119.6(11)
C3 C2 C1 117.2(12)
O1 C1 C6 125.1(12)
O1 C1 C2 114.0(11)
C6 C1 C2 120.7(12)
N3 C9 C10 107.4(11)
N5 C17 C18 104.7(12)
N1 C7 C8 107.9(11)
N6 C18 C17 110.1(13)
C20 C19 N7 111.9(18)
C19 C20 N8 118.7(17)
O11 Cl2 O9 117.8(12)
O11 Cl2 O12 118.9(14)
O9 Cl2 O12 109.5(10)
O11 Cl2 O10 96.6(15)
O9 Cl2 O10 98.6(12)
O12 Cl2 O10 112.6(12)
O6 Cl1 O8 127.3(14)
O6 Cl1 O5 108.7(10)
O8 Cl1 O5 104.8(14)
O6 Cl1 O7 102.5(12)
O8 Cl1 O7 102.7(16)
O5 Cl1 O7 110.1(13)
C4 C5 C6 125.1(12)
C4 C5 Br3 117.8(9)
C6 C5 Br3 117.0(9)
C16 C15 C14 117.4(11)
C16 C15 Br7 122.1(9)
C14 C15 Br7 120.5(9)

loop_
_geom_bond_atom_site_label_1
_geom_bond_atom_site_label_2
_geom_bond_distance
Br8 C16 1.911(12)
Br2 C4 1.914(13)
Br4 C6 1.874(12)
Br5 C13 1.907(12)
Br1 C3 1.898(13)
Br7 C15 1.858(13)
Br3 C5 1.948(12)
Br6 C14 1.855(12)
Co1 O1 1.885(9)
Co1 O2 1.896(9)
Co1 N4 1.945(10)
Co1 N1 1.952(11)
Co1 N2 1.956(10)
Co1 N3 1.962(11)
Co2 O4 1.875(8)
Co2 O3 1.908(9)
Co2 N7 1.955(11)
Co2 N5 1.966(12)
Co2 N8 1.983(11)
Co2 N6 1.989(11)
O2 C2 1.307(15)
O1 C1 1.340(16)
O3 C11 1.278(14)
C16 C11 1.406(16)
C16 C15 1.409(17)
O4 C12 1.356(15)
N4 C10 1.504(15)
N6 C18 1.46(2)
N5 C17 1.503(18)
N2 C8 1.518(19)
N1 C7 1.468(17)
N3 C9 1.449(16)
C3 C2 1.389(17)
C3 C4 1.420(18)
N8 C20 1.417(18)
C14 C13 1.390(17)
C14 C15 1.441(17)
C13 C12 1.391(17)
N7 C19 1.51(2)
C4 C5 1.340(18)
C8 C7 1.50(2)
C10 C9 1.53(2)
C12 C11 1.410(17)
C6 C5 1.355(17)
C6 C1 1.404(16)
C2 C1 1.444(18)
C17 C18 1.55(2)
C19 C20 1.39(2)
Cl2 O11 1.347(17)
Cl2 O9 1.366(15)
Cl2 O12 1.372(14)
Cl2 O10 1.381(15)
Cl1 O6 1.312(14)
Cl1 O8 1.358(16)
Cl1 O5 1.415(16)
Cl1 O7 1.49(2)
